data_2022185
loop_
_publ_author_name
'Ma\/lecka, Magdalena'
'Kusz, Joachim'
'Eriksson, Lars'
'Adamus-Grabicka, Angelika'
'Budzisz, El\.zbieta'

_publ_section_title
;
 The relationship between Hirshfeld potential and cytotoxic activity: a
 study along a series of flavonoid and chromanone derivatives
;
_journal_coeditor_code YF3205
_journal_issue 8
_journal_name_full 'Acta Crystallographica Section C'
_journal_page_first
;
;
_journal_paper_doi 10.1107/S205322962000813X
_journal_volume 76
_journal_year 2020
_chemical_formula_iupac 'C17 H14 O3'
_chemical_formula_moiety 'C17 H14 O3'
_chemical_formula_sum 'C17 H14 O3'
_chemical_formula_weight 266.28
_chemical_name_systematic
;
(<i>E</i>)-3-(4-Methoxybenzylidene)chroman-4-one
;
_space_group_crystal_system triclinic
_space_group_IT_number 2
_space_group_name_Hall '-P 1'
_space_group_name_H-M_alt 'P -1'
_atom_sites_solution_hydrogens geom
_audit_creation_method SHELXL-2014/7
_cell_angle_alpha 82.748(3)
_cell_angle_beta 87.126(3)
_cell_angle_gamma 75.768(3)
_cell_formula_units_Z 4
_cell_length_a 7.5570(3)
_cell_length_b 12.3558(4)
_cell_length_c 14.4044(6)
_cell_measurement_reflns_used 8925
_cell_measurement_temperature 100(2)
_cell_measurement_theta_max 71.9440
_cell_measurement_theta_min 3.6860
_cell_volume 1293.01(9)
_computing_cell_refinement
;
CrysAlis PRO (Rigaku OD, 2019)
;
_computing_data_collection
;
CrysAlis PRO (Rigaku OD, 2019)
;
_computing_data_reduction
;
CrysAlis PRO (Rigaku OD, 2019)
;
_computing_molecular_graphics
;
DIAMOND (Brandenburg & Putz, 1999)
;
_computing_publication_material
;
SHELXL2014 (Sheldrick, 2015b) and
publCIF (Westrip, 2010)
;
_computing_structure_refinement
;
SHELXL2014 (Sheldrick, 2015b)
;
_computing_structure_solution
;
SHELXS (Sheldrick, 2015a)
;
_diffrn_ambient_temperature 100(2)
_diffrn_detector 'CCD plate'
_diffrn_detector_area_resol_mean 10.0000
_diffrn_measured_fraction_theta_full 0.993
_diffrn_measured_fraction_theta_max 0.993
_diffrn_measurement_device 'four-circle diffractometer'
_diffrn_measurement_device_type 'XtaLAB Synergy Dualflex HyPix'
_diffrn_measurement_method '\w scans'
_diffrn_radiation_monochromator mirror
_diffrn_radiation_probe x-ray
_diffrn_radiation_type 'Cu K\a'
_diffrn_radiation_wavelength 1.54184
_diffrn_reflns_av_R_equivalents 0.0197
_diffrn_reflns_av_unetI/netI 0.0130
_diffrn_reflns_limit_h_max 8
_diffrn_reflns_limit_h_min -8
_diffrn_reflns_limit_k_max 14
_diffrn_reflns_limit_k_min -14
_diffrn_reflns_limit_l_max 17
_diffrn_reflns_limit_l_min -17
_diffrn_reflns_number 5118
_diffrn_reflns_theta_full 66.585
_diffrn_reflns_theta_max 66.585
_diffrn_reflns_theta_min 3.093
_diffrn_source 'micro-focus sealed X-ray tube'
_exptl_absorpt_coefficient_mu 0.758
_exptl_absorpt_correction_T_max 1.00000
_exptl_absorpt_correction_T_min 0.67130
_exptl_absorpt_correction_type multi-scan
_exptl_absorpt_process_details
;
(CrysAlis PRO; Rigaku OD, 2019)
;
_exptl_crystal_colour colorless
_exptl_crystal_density_diffrn 1.368
_exptl_crystal_description needle
_exptl_crystal_F_000 560
_exptl_crystal_size_max 0.3
_exptl_crystal_size_mid 0.08
_exptl_crystal_size_min 0.06
_refine_diff_density_max 0.628
_refine_diff_density_min -0.328
_refine_ls_extinction_method none
_refine_ls_goodness_of_fit_ref 1.087
_refine_ls_hydrogen_treatment constr
_refine_ls_matrix_type full
_refine_ls_number_parameters 364
_refine_ls_number_reflns 5118
_refine_ls_number_restraints 0
_refine_ls_restrained_S_all 1.087
_refine_ls_R_factor_all 0.0728
_refine_ls_R_factor_gt 0.0698
_refine_ls_shift/su_max 0.000
_refine_ls_shift/su_mean 0.000
_refine_ls_structure_factor_coef Fsqd
_refine_ls_weighting_details 'w=1/[\s^2^(Fo^2^)+(0.1415P)^2^+0.4525P] where P=(Fo^2^+2Fc^2^)/3'
_refine_ls_weighting_scheme calc
_refine_ls_wR_factor_gt 0.1961
_refine_ls_wR_factor_ref 0.2000
_reflns_number_gt 4669
_reflns_number_total 5118
_reflns_threshold_expression 'I > 2\s(I)'
_cod_data_source_file yf3205sup1.cif
_cod_data_source_block AAG4
_cod_original_cell_volume 1293.02(9)
_cod_database_code 2022185
_shelx_space_group_comment
;
The symmetry employed for this shelxl refinement is uniquely defined
by the following loop, which should always be used as a source of
symmetry information in preference to the above space-group names.
They are only intended as comments.
;

loop_
_space_group_symop_operation_xyz
'x, y, z'
'-x, -y, -z'

loop_
_atom_site_type_symbol
_atom_site_label
_atom_site_fract_x
_atom_site_fract_y
_atom_site_fract_z
_atom_site_U_iso_or_equiv
_atom_site_adp_type
_atom_site_calc_flag
_atom_site_occupancy
_atom_site_disorder_assembly
_atom_site_disorder_group
O O22 0.4818(3) 0.40499(15) 0.86434(13) 0.0291(4) Uani d 1 . .
O O21 -0.0050(2) -0.08126(14) 0.93266(12) 0.0242(4) Uani d 1 . .
O O24 0.4539(3) -0.26141(17) 0.81175(16) 0.0385(5) Uani d 1 . .
C C32 0.4383(3) 0.0781(2) 0.85181(17) 0.0219(5) Uani d 1 . .
C C34 0.3282(3) 0.2796(2) 0.81810(17) 0.0229(5) Uani d 1 . .
H H34 0.2396 0.3429 0.7911 0.028 Uiso calc 1 . .
C C27 -0.1267(4) -0.3485(2) 0.94295(18) 0.0282(6) Uani d 1 . .
H H27 -0.2211 -0.3822 0.9690 0.034 Uiso calc 1 . .
C C29 0.0045(3) -0.1894(2) 0.91708(16) 0.0217(5) Uani d 1 . .
C C37 0.5883(3) 0.0959(2) 0.89517(17) 0.0245(5) Uani d 1 . .
H H37 0.6791 0.0328 0.9205 0.029 Uiso calc 1 . .
C C31 0.4290(3) -0.0379(2) 0.84604(17) 0.0241(5) Uani d 1 . .
H H31 0.5435 -0.0899 0.8398 0.029 Uiso calc 1 . .
C C30 0.1541(3) -0.2517(2) 0.86905(17) 0.0223(5) Uani d 1 . .
C C33 0.3082(3) 0.1718(2) 0.81231(17) 0.0232(5) Uani d 1 . .
H H33 0.2062 0.1616 0.7815 0.028 Uiso calc 1 . .
C C28 -0.1342(4) -0.2376(2) 0.95432(17) 0.0260(5) Uani d 1 . .
H H28 -0.2338 -0.1951 0.9874 0.031 Uiso calc 1 . .
C C24 0.3103(4) -0.2035(2) 0.83950(18) 0.0253(6) Uani d 1 . .
C C36 0.6085(3) 0.2030(2) 0.90225(17) 0.0251(5) Uani d 1 . .
H H36 0.7102 0.2134 0.9332 0.030 Uiso calc 1 . .
C C23 0.2839(3) -0.0813(2) 0.84823(17) 0.0229(5) Uani d 1 . .
C C22 0.0881(3) -0.0182(2) 0.86382(18) 0.0242(5) Uani d 1 . .
H H22A 0.0863 0.0552 0.8852 0.029 Uiso calc 1 . .
H H22B 0.0228 -0.0034 0.8039 0.029 Uiso calc 1 . .
C C35 0.4763(3) 0.2955(2) 0.86302(17) 0.0233(5) Uani d 1 . .
C C25 0.1572(4) -0.3633(2) 0.85732(17) 0.0249(5) Uani d 1 . .
H H25 0.2560 -0.4061 0.8240 0.030 Uiso calc 1 . .
C C26 0.0184(4) -0.4111(2) 0.89352(18) 0.0276(6) Uani d 1 . .
H H26 0.0213 -0.4866 0.8849 0.033 Uiso calc 1 . .
C C38 0.6384(4) 0.4274(2) 0.9020(2) 0.0372(7) Uani d 1 . .
H H38A 0.6447 0.4006 0.9691 0.056 Uiso calc 1 . .
H H38B 0.6293 0.5085 0.8929 0.056 Uiso calc 1 . .
H H38C 0.7487 0.3884 0.8700 0.056 Uiso calc 1 . .
O O1 0.5023(2) 0.60541(14) 0.43853(12) 0.0229(4) Uani d 1 . .
O O4 0.0517(2) 0.82132(15) 0.32039(14) 0.0303(5) Uani d 1 . .
O O2 0.0227(3) 0.14104(15) 0.35386(13) 0.0298(4) Uani d 1 . .
C C12 0.0649(3) 0.4712(2) 0.35122(17) 0.0226(5) Uani d 1 . .
C C14 0.1829(3) 0.2797(2) 0.31505(17) 0.0239(5) Uani d 1 . .
H H14 0.2757 0.2250 0.2883 0.029 Uiso calc 1 . .
C C3 0.2212(3) 0.6308(2) 0.35305(16) 0.0217(5) Uani d 1 . .
C C4 0.1961(3) 0.7548(2) 0.34556(17) 0.0230(5) Uani d 1 . .
C C11 0.0749(3) 0.5888(2) 0.34865(17) 0.0225(5) Uani d 1 . .
H H11 -0.0389 0.6428 0.3431 0.027 Uiso calc 1 . .
C C8 0.6381(3) 0.7532(2) 0.45601(17) 0.0252(5) Uani d 1 . .
H H8 0.7344 0.7008 0.4892 0.030 Uiso calc 1 . .
C C7 0.6363(4) 0.8663(2) 0.44207(18) 0.0276(6) Uani d 1 . .
H H7 0.7320 0.8916 0.4661 0.033 Uiso calc 1 . .
C C2 0.4134(3) 0.5615(2) 0.37033(17) 0.0214(5) Uani d 1 . .
H H2A 0.4103 0.4829 0.3930 0.026 Uiso calc 1 . .
H H2B 0.4846 0.5612 0.3107 0.026 Uiso calc 1 . .
C C15 0.0292(3) 0.2501(2) 0.35630(17) 0.0241(5) Uani d 1 . .
C C13 0.2016(3) 0.3887(2) 0.31268(17) 0.0224(5) Uani d 1 . .
H H13 0.3080 0.4080 0.2847 0.027 Uiso calc 1 . .
C C10 0.3523(3) 0.7936(2) 0.37333(16) 0.0219(5) Uani d 1 . .
C C5 0.3548(3) 0.9078(2) 0.35931(17) 0.0235(5) Uani d 1 . .
H H5 0.2587 0.9606 0.3263 0.028 Uiso calc 1 . .
C C9 0.4980(3) 0.7173(2) 0.42096(16) 0.0215(5) Uani d 1 . .
C C17 -0.0894(3) 0.4396(2) 0.39111(17) 0.0235(5) Uani d 1 . .
H H17 -0.1845 0.4945 0.4161 0.028 Uiso calc 1 . .
C C16 -0.1079(3) 0.3297(2) 0.39524(18) 0.0259(5) Uani d 1 . .
H H16 -0.2127 0.3093 0.4242 0.031 Uiso calc 1 . .
C C6 0.4947(4) 0.9441(2) 0.39283(18) 0.0277(6) Uani d 1 . .
H H6 0.4954 1.0215 0.3827 0.033 Uiso calc 1 . .
C C18 -0.1317(4) 0.1054(2) 0.3944(2) 0.0360(7) Uani d 1 . .
H H18A -0.2428 0.1530 0.3650 0.054 Uiso calc 1 . .
H H18B -0.1379 0.1117 0.4617 0.054 Uiso calc 1 . .
H H18C -0.1208 0.0270 0.3844 0.054 Uiso calc 1 . .

loop_
_atom_site_aniso_label
_atom_site_aniso_U_11
_atom_site_aniso_U_22
_atom_site_aniso_U_33
_atom_site_aniso_U_12
_atom_site_aniso_U_13
_atom_site_aniso_U_23
O22 0.0341(10) 0.0234(9) 0.0310(10) -0.0096(8) -0.0063(8) -0.0002(7)
O21 0.0247(9) 0.0204(9) 0.0266(9) -0.0054(7) 0.0066(7) -0.0024(7)
O24 0.0279(10) 0.0297(10) 0.0585(14) -0.0065(8) 0.0143(9) -0.0143(9)
C32 0.0189(11) 0.0262(13) 0.0194(11) -0.0050(9) 0.0049(9) -0.0010(9)
C34 0.0221(12) 0.0237(12) 0.0207(12) -0.0038(9) 0.0008(9) 0.0022(9)
C27 0.0312(14) 0.0313(14) 0.0245(13) -0.0133(11) -0.0008(10) -0.0003(11)
C29 0.0227(12) 0.0211(12) 0.0195(11) -0.0024(9) -0.0027(9) -0.0008(9)
C37 0.0188(12) 0.0294(13) 0.0233(12) -0.0048(9) 0.0023(9) 0.0015(10)
C31 0.0219(12) 0.0249(13) 0.0232(12) -0.0031(9) 0.0015(10) -0.0004(10)
C30 0.0217(12) 0.0240(12) 0.0198(12) -0.0037(9) -0.0019(9) -0.0003(9)
C33 0.0224(12) 0.0285(13) 0.0194(11) -0.0086(10) 0.0015(9) -0.0008(10)
C28 0.0270(13) 0.0281(13) 0.0224(12) -0.0068(10) 0.0011(10) -0.0018(10)
C24 0.0256(13) 0.0233(13) 0.0260(13) -0.0038(10) 0.0027(10) -0.0040(10)
C36 0.0221(12) 0.0308(14) 0.0224(12) -0.0076(10) -0.0022(10) 0.0003(10)
C23 0.0240(12) 0.0246(13) 0.0191(11) -0.0046(10) 0.0021(9) -0.0026(9)
C22 0.0224(12) 0.0213(12) 0.0280(13) -0.0064(9) 0.0057(10) 0.0001(10)
C35 0.0257(13) 0.0251(13) 0.0193(12) -0.0082(10) 0.0033(9) -0.0016(9)
C25 0.0298(13) 0.0220(12) 0.0213(12) -0.0024(10) -0.0038(10) -0.0028(10)
C26 0.0358(14) 0.0217(12) 0.0262(13) -0.0087(10) -0.0052(11) -0.0003(10)
C38 0.0448(17) 0.0300(14) 0.0411(16) -0.0170(12) -0.0111(13) -0.0009(12)
O1 0.0236(8) 0.0196(8) 0.0249(9) -0.0051(7) -0.0048(7) 0.0009(7)
O4 0.0236(9) 0.0231(9) 0.0421(11) -0.0036(7) -0.0078(8) 0.0030(8)
O2 0.0324(10) 0.0237(9) 0.0347(10) -0.0108(8) 0.0047(8) -0.0035(8)
C12 0.0218(12) 0.0240(13) 0.0217(12) -0.0047(10) -0.0051(9) -0.0018(10)
C14 0.0211(12) 0.0277(13) 0.0213(12) -0.0025(9) -0.0006(9) -0.0037(10)
C3 0.0259(13) 0.0214(12) 0.0168(11) -0.0045(10) -0.0002(9) -0.0012(9)
C4 0.0252(13) 0.0213(13) 0.0209(12) -0.0042(10) 0.0006(10) 0.0009(9)
C11 0.0230(12) 0.0233(13) 0.0205(12) -0.0045(10) -0.0023(9) -0.0018(9)
C8 0.0247(12) 0.0275(13) 0.0221(12) -0.0045(10) -0.0021(10) -0.0012(10)
C7 0.0307(13) 0.0303(14) 0.0252(13) -0.0131(11) 0.0000(10) -0.0048(10)
C2 0.0216(12) 0.0209(12) 0.0226(12) -0.0067(9) -0.0016(9) -0.0025(9)
C15 0.0265(13) 0.0240(13) 0.0218(12) -0.0069(10) -0.0024(10) -0.0001(10)
C13 0.0193(11) 0.0275(13) 0.0208(12) -0.0069(10) -0.0008(9) -0.0014(10)
C10 0.0216(12) 0.0237(12) 0.0192(12) -0.0045(9) 0.0025(9) -0.0007(9)
C5 0.0253(13) 0.0234(13) 0.0203(12) -0.0045(10) 0.0037(9) -0.0011(10)
C9 0.0238(12) 0.0219(12) 0.0179(11) -0.0049(10) 0.0030(9) -0.0018(9)
C17 0.0207(12) 0.0257(13) 0.0237(12) -0.0042(9) 0.0003(9) -0.0043(10)
C16 0.0227(12) 0.0295(13) 0.0262(13) -0.0084(10) 0.0013(10) -0.0019(10)
C6 0.0340(14) 0.0241(13) 0.0268(13) -0.0100(10) 0.0030(10) -0.0050(10)
C18 0.0433(16) 0.0287(14) 0.0398(16) -0.0180(12) 0.0112(13) -0.0049(12)

loop_
_atom_type_symbol
_atom_type_description
_atom_type_scat_dispersion_real
_atom_type_scat_dispersion_imag
_atom_type_scat_source
C C 0.0181 0.0091 'International Tables Vol C Tables 4.2.6.8 and 6.1.1.4'
H H 0.0000 0.0000 'International Tables Vol C Tables 4.2.6.8 and 6.1.1.4'
O O 0.0492 0.0322 'International Tables Vol C Tables 4.2.6.8 and 6.1.1.4'

loop_
_geom_angle_atom_site_label_1
_geom_angle_atom_site_label_2
_geom_angle_atom_site_label_3
_geom_angle_site_symmetry_1
_geom_angle_site_symmetry_3
_geom_angle
_geom_angle_publ_flag
C35 O22 C38 . . 118.4(2) ?
C29 O21 C22 . . 115.55(18) ?
C37 C32 C33 . . 118.5(2) ?
C37 C32 C31 . . 118.4(2) ?
C33 C32 C31 . . 123.1(2) ?
C35 C34 C33 . . 120.5(2) ?
C35 C34 H34 . . 119.8 ?
C33 C34 H34 . . 119.8 ?
C28 C27 C26 . . 120.6(2) ?
C28 C27 H27 . . 119.7 ?
C26 C27 H27 . . 119.7 ?
O21 C29 C28 . . 117.6(2) ?
O21 C29 C30 . . 121.5(2) ?
C28 C29 C30 . . 120.9(2) ?
C36 C37 C32 . . 121.9(2) ?
C36 C37 H37 . . 119.0 ?
C32 C37 H37 . . 119.0 ?
C23 C31 C32 . . 129.6(2) ?
C23 C31 H31 . . 115.2 ?
C32 C31 H31 . . 115.2 ?
C25 C30 C29 . . 118.5(2) ?
C25 C30 C24 . . 121.2(2) ?
C29 C30 C24 . . 120.1(2) ?
C34 C33 C32 . . 120.1(2) ?
C34 C33 H33 . . 120.0 ?
C32 C33 H33 . . 120.0 ?
C29 C28 C27 . . 119.5(2) ?
C29 C28 H28 . . 120.3 ?
C27 C28 H28 . . 120.3 ?
O24 C24 C30 . . 121.4(2) ?
O24 C24 C23 . . 122.7(2) ?
C30 C24 C23 . . 115.9(2) ?
C37 C36 C35 . . 118.7(2) ?
C37 C36 H36 . . 120.6 ?
C35 C36 H36 . . 120.6 ?
C31 C23 C24 . . 119.4(2) ?
C31 C23 C22 . . 125.5(2) ?
C24 C23 C22 . . 115.0(2) ?
O21 C22 C23 . . 111.40(19) ?
O21 C22 H22A . . 109.3 ?
C23 C22 H22A . . 109.3 ?
O21 C22 H22B . . 109.3 ?
C23 C22 H22B . . 109.3 ?
H22A C22 H22B . . 108.0 ?
O22 C35 C34 . . 115.4(2) ?
O22 C35 C36 . . 124.3(2) ?
C34 C35 C36 . . 120.3(2) ?
C26 C25 C30 . . 120.7(2) ?
C26 C25 H25 . . 119.6 ?
C30 C25 H25 . . 119.6 ?
C25 C26 C27 . . 119.8(2) ?
C25 C26 H26 . . 120.1 ?
C27 C26 H26 . . 120.1 ?
O22 C38 H38A . . 109.5 ?
O22 C38 H38B . . 109.5 ?
H38A C38 H38B . . 109.5 ?
O22 C38 H38C . . 109.5 ?
H38A C38 H38C . . 109.5 ?
H38B C38 H38C . . 109.5 ?
C9 O1 C2 . . 115.39(18) ?
C15 O2 C18 . . 118.5(2) ?
C17 C12 C13 . . 117.9(2) ?
C17 C12 C11 . . 118.9(2) ?
C13 C12 C11 . . 123.3(2) ?
C13 C14 C15 . . 120.2(2) ?
C13 C14 H14 . . 119.9 ?
C15 C14 H14 . . 119.9 ?
C11 C3 C4 . . 119.2(2) ?
C11 C3 C2 . . 125.0(2) ?
C4 C3 C2 . . 115.8(2) ?
O4 C4 C10 . . 121.8(2) ?
O4 C4 C3 . . 122.4(2) ?
C10 C4 C3 . . 115.8(2) ?
C3 C11 C12 . . 129.4(2) ?
C3 C11 H11 . . 115.3 ?
C12 C11 H11 . . 115.3 ?
C9 C8 C7 . . 119.2(2) ?
C9 C8 H8 . . 120.4 ?
C7 C8 H8 . . 120.4 ?
C8 C7 C6 . . 120.7(2) ?
C8 C7 H7 . . 119.7 ?
C6 C7 H7 . . 119.7 ?
O1 C2 C3 . . 111.52(19) ?
O1 C2 H2A . . 109.3 ?
C3 C2 H2A . . 109.3 ?
O1 C2 H2B . . 109.3 ?
C3 C2 H2B . . 109.3 ?
H2A C2 H2B . . 108.0 ?
O2 C15 C14 . . 115.7(2) ?
O2 C15 C16 . . 124.0(2) ?
C14 C15 C16 . . 120.3(2) ?
C14 C13 C12 . . 120.8(2) ?
C14 C13 H13 . . 119.6 ?
C12 C13 H13 . . 119.6 ?
C5 C10 C9 . . 118.3(2) ?
C5 C10 C4 . . 121.4(2) ?
C9 C10 C4 . . 120.1(2) ?
C6 C5 C10 . . 120.8(2) ?
C6 C5 H5 . . 119.6 ?
C10 C5 H5 . . 119.6 ?
O1 C9 C8 . . 117.3(2) ?
O1 C9 C10 . . 121.3(2) ?
C8 C9 C10 . . 121.4(2) ?
C16 C17 C12 . . 121.7(2) ?
C16 C17 H17 . . 119.1 ?
C12 C17 H17 . . 119.1 ?
C15 C16 C17 . . 119.1(2) ?
C15 C16 H16 . . 120.5 ?
C17 C16 H16 . . 120.5 ?
C5 C6 C7 . . 119.7(2) ?
C5 C6 H6 . . 120.2 ?
C7 C6 H6 . . 120.2 ?
O2 C18 H18A . . 109.5 ?
O2 C18 H18B . . 109.5 ?
H18A C18 H18B . . 109.5 ?
O2 C18 H18C . . 109.5 ?
H18A C18 H18C . . 109.5 ?
H18B C18 H18C . . 109.5 ?

loop_
_geom_bond_atom_site_label_1
_geom_bond_atom_site_label_2
_geom_bond_site_symmetry_2
_geom_bond_distance
_geom_bond_publ_flag
O22 C35 . 1.366(3) ?
O22 C38 . 1.427(3) ?
O21 C29 . 1.366(3) ?
O21 C22 . 1.446(3) ?
O24 C24 . 1.223(3) ?
C32 C37 . 1.397(4) ?
C32 C33 . 1.400(4) ?
C32 C31 . 1.465(3) ?
C34 C35 . 1.387(4) ?
C34 C33 . 1.391(3) ?
C34 H34 . 0.9500 ?
C27 C28 . 1.388(4) ?
C27 C26 . 1.397(4) ?
C27 H27 . 0.9500 ?
C29 C28 . 1.382(4) ?
C29 C30 . 1.407(3) ?
C37 C36 . 1.385(4) ?
C37 H37 . 0.9500 ?
C31 C23 . 1.331(4) ?
C31 H31 . 0.9500 ?
C30 C25 . 1.404(3) ?
C30 C24 . 1.470(4) ?
C33 H33 . 0.9500 ?
C28 H28 . 0.9500 ?
C24 C23 . 1.494(3) ?
C36 C35 . 1.398(4) ?
C36 H36 . 0.9500 ?
C23 C22 . 1.514(3) ?
C22 H22A . 0.9900 ?
C22 H22B . 0.9900 ?
C25 C26 . 1.376(4) ?
C25 H25 . 0.9500 ?
C26 H26 . 0.9500 ?
C38 H38A . 0.9800 ?
C38 H38B . 0.9800 ?
C38 H38C . 0.9800 ?
O1 C9 . 1.366(3) ?
O1 C2 . 1.446(3) ?
O4 C4 . 1.233(3) ?
O2 C15 . 1.365(3) ?
O2 C18 . 1.419(3) ?
C12 C17 . 1.394(4) ?
C12 C13 . 1.408(3) ?
C12 C11 . 1.469(3) ?
C14 C13 . 1.384(4) ?
C14 C15 . 1.386(4) ?
C14 H14 . 0.9500 ?
C3 C11 . 1.339(4) ?
C3 C4 . 1.488(3) ?
C3 C2 . 1.509(3) ?
C4 C10 . 1.469(4) ?
C11 H11 . 0.9500 ?
C8 C9 . 1.383(4) ?
C8 C7 . 1.384(4) ?
C8 H8 . 0.9500 ?
C7 C6 . 1.404(4) ?
C7 H7 . 0.9500 ?
C2 H2A . 0.9900 ?
C2 H2B . 0.9900 ?
C15 C16 . 1.391(4) ?
C13 H13 . 0.9500 ?
C10 C5 . 1.404(3) ?
C10 C9 . 1.405(3) ?
C5 C6 . 1.375(4) ?
C5 H5 . 0.9500 ?
C17 C16 . 1.393(4) ?
C17 H17 . 0.9500 ?
C16 H16 . 0.9500 ?
C6 H6 . 0.9500 ?
C18 H18A . 0.9800 ?
C18 H18B . 0.9800 ?
C18 H18C . 0.9800 ?

loop_
_geom_hbond_atom_site_label_D
_geom_hbond_atom_site_label_H
_geom_hbond_atom_site_label_A
_geom_hbond_site_symmetry_A
_geom_hbond_distance_DH
_geom_hbond_distance_HA
_geom_hbond_distance_DA
_geom_hbond_angle_DHA
C2 H2B O22 2_666 0.99 2.51 3.430(3) 153.7
C2 H2A O1 2_666 0.99 2.58 3.215(3) 121.9
C5 H5 O2 1_565 0.95 2.55 3.319(3) 138.1
C14 H14 O24 2_656 0.95 2.54 3.196(3) 126.5
C17 H17 O1 1_455 0.95 2.45 3.349(3) 156.9
C25 H25 O22 1_545 0.95 2.55 3.275(3) 133.4
C33 H33 O4 2_566 0.95 2.45 3.381(3) 166.0
C37 H37 O21 1_655 0.95 2.46 3.330(3) 152.6

loop_
_geom_torsion_atom_site_label_1
_geom_torsion_atom_site_label_2
_geom_torsion_atom_site_label_3
_geom_torsion_atom_site_label_4
_geom_torsion_site_symmetry_1
_geom_torsion_site_symmetry_2
_geom_torsion_site_symmetry_3
_geom_torsion_site_symmetry_4
_geom_torsion
_geom_torsion_publ_flag
C22 O21 C29 C28 . . . . -154.3(2) ?
C22 O21 C29 C30 . . . . 28.9(3) ?
C33 C32 C37 C36 . . . . 1.8(4) ?
C31 C32 C37 C36 . . . . 179.1(2) ?
C37 C32 C31 C23 . . . . 147.3(3) ?
C33 C32 C31 C23 . . . . -35.7(4) ?
O21 C29 C30 C25 . . . . 178.6(2) ?
C28 C29 C30 C25 . . . . 1.8(3) ?
O21 C29 C30 C24 . . . . 3.8(3) ?
C28 C29 C30 C24 . . . . -172.9(2) ?
C35 C34 C33 C32 . . . . -0.1(4) ?
C37 C32 C33 C34 . . . . -1.1(4) ?
C31 C32 C33 C34 . . . . -178.2(2) ?
O21 C29 C28 C27 . . . . -177.8(2) ?
C30 C29 C28 C27 . . . . -0.9(4) ?
C26 C27 C28 C29 . . . . -0.7(4) ?
C25 C30 C24 O24 . . . . -6.8(4) ?
C29 C30 C24 O24 . . . . 167.8(2) ?
C25 C30 C24 C23 . . . . 174.9(2) ?
C29 C30 C24 C23 . . . . -10.5(3) ?
C32 C37 C36 C35 . . . . -1.3(4) ?
C32 C31 C23 C24 . . . . 179.0(2) ?
C32 C31 C23 C22 . . . . -4.1(4) ?
O24 C24 C23 C31 . . . . -15.2(4) ?
C30 C24 C23 C31 . . . . 163.1(2) ?
O24 C24 C23 C22 . . . . 167.7(2) ?
C30 C24 C23 C22 . . . . -14.0(3) ?
C29 O21 C22 C23 . . . . -52.1(3) ?
C31 C23 C22 O21 . . . . -132.7(3) ?
C24 C23 C22 O21 . . . . 44.2(3) ?
C38 O22 C35 C34 . . . . -174.6(2) ?
C38 O22 C35 C36 . . . . 4.7(4) ?
C33 C34 C35 O22 . . . . 180.0(2) ?
C33 C34 C35 C36 . . . . 0.6(4) ?
C37 C36 C35 O22 . . . . -179.2(2) ?
C37 C36 C35 C34 . . . . 0.1(4) ?
C29 C30 C25 C26 . . . . -1.2(4) ?
C24 C30 C25 C26 . . . . 173.5(2) ?
C30 C25 C26 C27 . . . . -0.3(4) ?
C28 C27 C26 C25 . . . . 1.3(4) ?
C11 C3 C4 O4 . . . . -12.1(4) ?
C2 C3 C4 O4 . . . . 171.0(2) ?
C11 C3 C4 C10 . . . . 165.8(2) ?
C2 C3 C4 C10 . . . . -11.1(3) ?
C4 C3 C11 C12 . . . . 177.8(2) ?
C2 C3 C11 C12 . . . . -5.6(4) ?
C17 C12 C11 C3 . . . . 148.4(3) ?
C13 C12 C11 C3 . . . . -33.6(4) ?
C9 C8 C7 C6 . . . . -0.2(4) ?
C9 O1 C2 C3 . . . . -52.0(3) ?
C11 C3 C2 O1 . . . . -134.7(2) ?
C4 C3 C2 O1 . . . . 42.0(3) ?
C18 O2 C15 C14 . . . . -179.6(2) ?
C18 O2 C15 C16 . . . . -0.9(4) ?
C13 C14 C15 O2 . . . . 179.1(2) ?
C13 C14 C15 C16 . . . . 0.3(4) ?
C15 C14 C13 C12 . . . . -0.5(4) ?
C17 C12 C13 C14 . . . . -0.4(3) ?
C11 C12 C13 C14 . . . . -178.4(2) ?
O4 C4 C10 C5 . . . . -9.7(4) ?
C3 C4 C10 C5 . . . . 172.4(2) ?
O4 C4 C10 C9 . . . . 165.8(2) ?
C3 C4 C10 C9 . . . . -12.1(3) ?
C9 C10 C5 C6 . . . . -1.1(3) ?
C4 C10 C5 C6 . . . . 174.4(2) ?
C2 O1 C9 C8 . . . . -152.8(2) ?
C2 O1 C9 C10 . . . . 30.3(3) ?
C7 C8 C9 O1 . . . . -178.2(2) ?
C7 C8 C9 C10 . . . . -1.3(4) ?
C5 C10 C9 O1 . . . . 178.7(2) ?
C4 C10 C9 O1 . . . . 3.2(3) ?
C5 C10 C9 C8 . . . . 2.0(3) ?
C4 C10 C9 C8 . . . . -173.6(2) ?
C13 C12 C17 C16 . . . . 1.5(4) ?
C11 C12 C17 C16 . . . . 179.6(2) ?
O2 C15 C16 C17 . . . . -177.9(2) ?
C14 C15 C16 C17 . . . . 0.8(4) ?
C12 C17 C16 C15 . . . . -1.7(4) ?
C10 C5 C6 C7 . . . . -0.3(4) ?
C8 C7 C6 C5 . . . . 1.0(4) ?

_cod_database_fobs_code 2022185
